data_4508618
loop_
_publ_author_name
'Wang, Jing-Ping'
'Duan, Xian-Ying'
'Du, Xiao-Di'
'Niu, Jing-Yang'

_publ_section_title
;
 Novel Rare Earth Germanotungstates and Organic Hybrid
 Derivatives:&#x2009; Synthesis and Structures of M/[\a-GeW11O39] (M = Nd,
 Sm, Y, Yb) and Sm/[\a-GeW11O39](DMSO)
;
_journal_issue 10
_journal_name_full 'Crystal Growth &amp; Design'
_journal_page_first 2266
_journal_paper_doi 10.1021/cg050321s
_journal_volume 6
_journal_year 2006
_chemical_formula_sum 'C8 H43.5 Ge N2 Nd1.5 O48 W11'
_chemical_formula_weight 3247.25
_chemical_name_systematic
; 
 ? 
;
_space_group_IT_number 14
_symmetry_space_group_name_Hall '-P 2yn'
_symmetry_space_group_name_H-M 'P 1 21/n 1'
_atom_sites_solution_hydrogens geom
_atom_sites_solution_primary direct
_atom_sites_solution_secondary difmap
_audit_creation_method SHELXL-97
_cell_angle_alpha 90.00
_cell_angle_beta 105.75(3)
_cell_angle_gamma 90.00
_cell_formula_units_Z 4
_cell_length_a 18.846(4)
_cell_length_b 13.443(3)
_cell_length_c 27.561(6)
_cell_measurement_temperature 293(2)
_cell_volume 6720(3)
_computing_structure_refinement 'SHELXL-97 (Sheldrick, 1997)'
_computing_structure_solution 'SHELXS-97 (Sheldrick, 1990)'
_diffrn_ambient_temperature 293(2)
_diffrn_measured_fraction_theta_full 0.934
_diffrn_measured_fraction_theta_max 0.934
_diffrn_radiation_monochromator graphite
_diffrn_radiation_source 'fine-focus sealed tube'
_diffrn_radiation_type MoK\a
_diffrn_radiation_wavelength 0.71073
_diffrn_reflns_av_R_equivalents 0.0419
_diffrn_reflns_av_sigmaI/netI 0.0575
_diffrn_reflns_limit_h_max 22
_diffrn_reflns_limit_h_min 0
_diffrn_reflns_limit_k_max 14
_diffrn_reflns_limit_k_min -15
_diffrn_reflns_limit_l_max 31
_diffrn_reflns_limit_l_min -32
_diffrn_reflns_number 19527
_diffrn_reflns_theta_full 25.00
_diffrn_reflns_theta_max 25.00
_diffrn_reflns_theta_min 1.52
_exptl_absorpt_coefficient_mu 20.401
_exptl_absorpt_correction_T_max 0.1933
_exptl_absorpt_correction_T_min 0.1126
_exptl_crystal_density_diffrn 3.210
_exptl_crystal_density_method 'not measured'
_exptl_crystal_F_000 5702
_exptl_crystal_size_max 0.19
_exptl_crystal_size_mid 0.14
_exptl_crystal_size_min 0.12
_refine_diff_density_max 2.448
_refine_diff_density_min -2.168
_refine_diff_density_rms 0.427
_refine_ls_extinction_coef 0.000230(17)
_refine_ls_extinction_expression Fc^*^=kFc[1+0.001xFc^2^\l^3^/sin(2\q)]^-1/4^
_refine_ls_extinction_method SHELXL
_refine_ls_goodness_of_fit_ref 1.079
_refine_ls_hydrogen_treatment mixed
_refine_ls_matrix_type full
_refine_ls_number_parameters 722
_refine_ls_number_reflns 11053
_refine_ls_number_restraints 90
_refine_ls_restrained_S_all 1.075
_refine_ls_R_factor_all 0.0715
_refine_ls_R_factor_gt 0.0546
_refine_ls_shift/su_max 0.001
_refine_ls_shift/su_mean 0.000
_refine_ls_structure_factor_coef Fsqd
_refine_ls_weighting_details 'calc w=1/[\s^2^(Fo^2^)+(0.0909P)^2^+10.5544P] where P=(Fo^2^+2Fc^2^)/3'
_refine_ls_weighting_scheme calc
_refine_ls_wR_factor_gt 0.1368
_refine_ls_wR_factor_ref 0.1445
_reflns_number_gt 9455
_reflns_number_total 11053
_reflns_threshold_expression >2sigma(I)
_cod_data_source_file cg050321ssup1.cif
_cod_data_source_block njy1
_cod_original_cell_volume 6720(2)
_cod_original_formula_sum 'C8 H43.50 Ge N2 Nd1.50 O48 W11'
_cod_database_code 4508618

loop_
_symmetry_equiv_pos_as_xyz
'x, y, z'
'-x+1/2, y+1/2, -z+1/2'
'-x, -y, -z'
'x-1/2, -y-1/2, z-1/2'

loop_
_atom_site_label
_atom_site_type_symbol
_atom_site_fract_x
_atom_site_fract_y
_atom_site_fract_z
_atom_site_U_iso_or_equiv
_atom_site_adp_type
_atom_site_occupancy
_atom_site_symmetry_multiplicity
_atom_site_calc_flag
_atom_site_refinement_flags
Nd1 Nd 0.27411(5) 0.18661(6) 0.74305(3) 0.0263(2) Uani 1 1 d .
Nd2 Nd 0.58551(17) 0.4746(2) 0.80169(9) 0.0754(9) Uani 0.50 1 d PU
Ge1 Ge 0.28679(9) 0.25411(10) 0.59432(5) 0.0215(3) Uani 1 1 d .
W1 W 0.45306(4) 0.37052(5) 0.57784(3) 0.03163(18) Uani 1 1 d .
W2 W 0.44176(4) 0.30901(5) 0.69591(2) 0.02740(17) Uani 1 1 d .
W3 W 0.45786(4) 0.13069(5) 0.61408(3) 0.02870(17) Uani 1 1 d .
W4 W 0.26853(4) 0.45115(4) 0.67203(2) 0.02477(17) Uani 1 1 d .
W5 W 0.12578(4) 0.40253(5) 0.57128(2) 0.02905(18) Uani 1 1 d .
W6 W 0.27700(4) 0.51286(5) 0.55410(3) 0.03362(19) Uani 1 1 d .
W7 W 0.29530(4) 0.30687(5) 0.46763(2) 0.03417(19) Uani 1 1 d .
W8 W 0.30037(4) 0.06817(5) 0.50599(2) 0.03122(18) Uani 1 1 d .
W9 W 0.14346(4) 0.19715(5) 0.48589(2) 0.03207(18) Uani 1 1 d .
W10 W 0.28996(4) 0.01188(4) 0.63909(2) 0.02587(17) Uani 1 1 d .
W11 W 0.13298(4) 0.13834(5) 0.61845(2) 0.02759(17) Uani 1 1 d .
O1 O 0.5181(7) 0.4370(8) 0.5575(5) 0.044(3) Uani 1 1 d .
O2 O 0.5045(7) 0.3543(9) 0.7490(5) 0.041(3) Uani 1 1 d .
O3 O 0.5275(7) 0.0455(8) 0.6202(5) 0.039(3) Uani 1 1 d .
O4 O 0.2740(6) 0.5417(8) 0.7186(4) 0.031(3) Uani 1 1 d .
O5 O 0.0365(7) 0.4452(8) 0.5572(5) 0.040(3) Uani 1 1 d .
O6 O 0.2858(8) 0.6226(9) 0.5256(5) 0.049(3) Uani 1 1 d .
O7 O 0.3104(8) 0.3528(10) 0.4140(5) 0.053(4) Uani 1 1 d .
O8 O 0.3196(8) -0.0377(8) 0.4769(5) 0.047(3) Uani 1 1 d .
O9 O 0.0597(8) 0.1743(10) 0.4426(5) 0.057(4) Uani 1 1 d .
O10 O 0.3038(6) -0.1148(7) 0.6396(4) 0.031(3) Uani 1 1 d .
O11 O 0.0428(7) 0.0962(8) 0.6041(5) 0.039(3) Uani 1 1 d .
O12 O 0.1335(6) 0.1398(7) 0.5427(4) 0.030(3) Uani 1 1 d .
O13 O 0.1970(7) 0.0821(8) 0.4707(4) 0.037(3) Uani 1 1 d .
O14 O 0.4875(7) 0.3887(8) 0.6479(5) 0.039(3) Uani 1 1 d .
O15 O 0.1252(7) 0.3235(8) 0.5136(4) 0.034(3) Uani 1 1 d .
O16 O 0.1636(6) 0.4695(7) 0.6349(4) 0.028(2) Uani 1 1 d .
O17 O 0.1197(6) 0.2803(8) 0.6046(4) 0.033(3) Uani 1 1 d .
O18 O 0.3775(7) 0.4668(7) 0.5742(4) 0.033(3) Uani 1 1 d .
O19 O 0.3901(6) 0.3213(7) 0.5150(4) 0.033(3) Uani 1 1 d .
O20 O 0.4947(6) 0.1976(8) 0.6781(4) 0.032(3) Uani 1 1 d .
O21 O 0.3703(7) 0.4163(8) 0.6828(4) 0.033(3) Uani 1 1 d .
O22 O 0.3194(7) 0.1697(8) 0.4587(4) 0.035(3) Uani 1 1 d .
O23 O 0.1917(7) 0.2718(9) 0.4429(4) 0.038(3) Uani 1 1 d .
O24 O 0.2852(6) 0.5521(7) 0.6198(4) 0.032(3) Uani 1 1 d .
O25 O 0.2782(6) 0.0228(8) 0.5617(4) 0.030(3) Uani 1 1 d .
O26 O 0.2669(7) 0.4212(8) 0.4983(4) 0.041(3) Uani 1 1 d .
O27 O 0.5004(7) 0.2397(8) 0.5852(4) 0.036(3) Uani 1 1 d .
O28 O 0.1723(7) 0.5061(7) 0.5410(4) 0.032(3) Uani 1 1 d .
O29 O 0.1839(7) 0.0131(7) 0.6211(4) 0.032(3) Uani 1 1 d .
O30 O 0.3872(6) 0.0624(7) 0.6393(4) 0.031(3) Uani 1 1 d .
O31 O 0.3963(6) 0.0999(8) 0.5471(4) 0.032(3) Uani 1 1 d .
O32 O 0.3829(6) 0.2339(7) 0.7204(4) 0.031(3) Uani 1 1 d .
O33 O 0.2463(7) 0.3413(8) 0.6995(4) 0.033(3) Uani 1 1 d .
O34 O 0.3013(6) 0.0358(7) 0.7036(4) 0.030(3) Uani 1 1 d .
O35 O 0.1529(6) 0.1526(8) 0.6852(4) 0.030(3) Uani 1 1 d .
O36 O 0.2505(6) 0.3721(7) 0.5981(4) 0.024(2) Uani 1 1 d .
O37 O 0.2642(6) 0.2206(7) 0.5310(4) 0.024(2) Uani 1 1 d .
O38 O 0.3825(6) 0.2637(7) 0.6157(4) 0.025(2) Uani 1 1 d .
O39 O 0.2534(6) 0.1702(7) 0.6303(4) 0.025(2) Uani 1 1 d .
O1W O 0.1737(15) 0.2518(18) 0.7802(12) 0.038(7) Uani 0.50 1 d P
O1W' O 0.2051(16) 0.227(2) 0.8049(12) 0.046(7) Uani 0.50 1 d P
O2W O 0.3302(9) 0.3424(11) 0.8016(6) 0.063(4) Uani 1 1 d .
O3W O 0.3721(8) 0.1328(10) 0.8179(5) 0.061(4) Uani 1 1 d .
O4W O 0.565(4) 0.553(5) 0.717(3) 0.058(17) Uani 0.25 1 d PU
O4W' O 0.579(4) 0.502(4) 0.7132(17) 0.051(17) Uani 0.25 1 d P
O5W O 0.607(2) 0.525(2) 0.8873(12) 0.092(13) Uani 0.50 1 d P
O6W O 0.4529(14) 0.5598(18) 0.7733(10) 0.044(6) Uani 0.50 1 d PU
O7W O 0.4868(19) 0.391(3) 0.8443(11) 0.0758(16) Uani 0.50 1 d PU
O8W O 0.669(2) 0.368(3) 0.7744(14) 0.081(10) Uani 0.50 1 d PU
O9W O 0.627(2) 0.292(3) 0.8404(15) 0.090(11) Uani 0.50 1 d PU
O10W O 1.421(2) 0.868(2) 0.7928(14) 0.086(12) Uani 0.50 1 d P
O11W O 1.0711(19) 1.133(2) 0.8269(12) 0.075(11) Uani 0.50 1 d P
O12W O 1.5872(11) 1.0378(13) 0.9238(7) 0.088(6) Uani 1 1 d .
O13W O 1.482(2) 1.009(3) 0.7515(14) 0.081(10) Uani 0.50 1 d P
O14W O 0.979(3) 0.646(3) 0.6635(17) 0.034(10) Uani 0.25 1 d PU
O15W O 0.821(2) 0.918(3) 0.9231(16) 0.031(10) Uani 0.25 1 d PU
N1 N 1.6142(12) 0.6972(13) 1.0172(8) 0.073(3) Uani 1 1 d U
N2 N 1.0254(13) 0.2822(15) 0.9374(9) 0.081(3) Uani 1 1 d U
C1 C 1.6401(15) 0.7290(16) 1.0709(9) 0.073(3) Uani 1 1 d U
H1A H 1.6645 0.7922 1.0728 0.110 Uiso 1 1 calc R
H1B H 1.6739 0.6805 1.0897 0.110 Uiso 1 1 calc R
H1C H 1.5986 0.7349 1.0846 0.110 Uiso 1 1 calc R
C2 C 1.6819(15) 0.6883(16) 1.0000(10) 0.073(3) Uani 1 1 d U
H2A H 1.7047 0.7524 1.0012 0.110 Uiso 1 1 calc R
H2B H 1.6693 0.6637 0.9660 0.110 Uiso 1 1 calc R
H2C H 1.7156 0.6431 1.0216 0.110 Uiso 1 1 calc R
C3 C 1.5660(14) 0.7685(16) 0.9886(10) 0.073(3) Uani 1 1 d U
H3A H 1.5914 0.8308 0.9900 0.110 Uiso 1 1 calc R
H3B H 1.5244 0.7769 1.0020 0.110 Uiso 1 1 calc R
H3C H 1.5493 0.7467 0.9542 0.110 Uiso 1 1 calc R
C4 C 1.5763(14) 0.5982(16) 1.0159(10) 0.072(3) Uani 1 1 d U
H4A H 1.5595 0.5753 0.9817 0.108 Uiso 1 1 calc R
H4B H 1.5349 0.6055 1.0296 0.108 Uiso 1 1 calc R
H4C H 1.6102 0.5508 1.0356 0.108 Uiso 1 1 calc R
C5 C 0.9628(15) 0.2900(18) 0.8873(11) 0.081(4) Uani 1 1 d U
H5A H 0.9166 0.2724 0.8934 0.122 Uiso 1 1 calc R
H5B H 0.9730 0.2455 0.8628 0.122 Uiso 1 1 calc R
H5C H 0.9602 0.3570 0.8748 0.122 Uiso 1 1 calc R
C6 C 1.0233(15) 0.1789(17) 0.9475(11) 0.081(4) Uani 1 1 d U
H6A H 1.0599 0.1634 0.9783 0.121 Uiso 1 1 calc R
H6B H 1.0331 0.1418 0.9203 0.121 Uiso 1 1 calc R
H6C H 0.9754 0.1616 0.9508 0.121 Uiso 1 1 calc R
C7 C 1.0942(15) 0.3111(18) 0.9227(11) 0.081(4) Uani 1 1 d U
H7A H 1.1359 0.3080 0.9518 0.121 Uiso 1 1 calc R
H7B H 1.0889 0.3777 0.9096 0.121 Uiso 1 1 calc R
H7C H 1.1014 0.2661 0.8975 0.121 Uiso 1 1 calc R
C8 C 1.0058(15) 0.3547(17) 0.9700(11) 0.080(4) Uani 1 1 d U
H8A H 1.0419 0.3542 1.0022 0.120 Uiso 1 1 calc R
H8B H 0.9583 0.3387 0.9744 0.120 Uiso 1 1 calc R
H8C H 1.0041 0.4196 0.9552 0.120 Uiso 1 1 calc R

loop_
_atom_site_aniso_label
_atom_site_aniso_U_11
_atom_site_aniso_U_22
_atom_site_aniso_U_33
_atom_site_aniso_U_23
_atom_site_aniso_U_13
_atom_site_aniso_U_12
Nd1 0.0318(5) 0.0250(4) 0.0246(4) 0.0027(3) 0.0122(4) 0.0004(3)
Nd2 0.076(2) 0.113(2) 0.0364(13) -0.0151(13) 0.0150(13) -0.0543(18)
Ge1 0.0264(9) 0.0210(7) 0.0192(8) -0.0004(6) 0.0098(7) 0.0018(6)
W1 0.0370(4) 0.0296(3) 0.0347(4) 0.0019(3) 0.0205(3) -0.0028(3)
W2 0.0268(4) 0.0307(3) 0.0262(4) -0.0014(2) 0.0097(3) -0.0015(3)
W3 0.0291(4) 0.0271(3) 0.0341(4) 0.0009(3) 0.0156(3) 0.0043(3)
W4 0.0320(4) 0.0208(3) 0.0236(3) -0.0027(2) 0.0112(3) 0.0005(2)
W5 0.0311(4) 0.0289(3) 0.0260(3) -0.0019(2) 0.0059(3) 0.0081(3)
W6 0.0497(5) 0.0242(3) 0.0327(4) 0.0078(3) 0.0209(3) 0.0073(3)
W7 0.0475(5) 0.0368(4) 0.0225(4) 0.0048(3) 0.0169(3) 0.0070(3)
W8 0.0426(4) 0.0304(3) 0.0242(3) -0.0040(3) 0.0152(3) 0.0056(3)
W9 0.0366(4) 0.0362(4) 0.0211(3) -0.0050(3) 0.0039(3) 0.0039(3)
W10 0.0338(4) 0.0210(3) 0.0268(3) 0.0013(2) 0.0149(3) 0.0017(3)
W11 0.0267(4) 0.0304(3) 0.0273(3) -0.0028(2) 0.0102(3) -0.0016(3)
O1 0.044(8) 0.033(6) 0.063(9) 0.009(6) 0.028(7) -0.010(5)
O2 0.029(7) 0.050(7) 0.050(8) -0.004(6) 0.020(6) -0.007(5)
O3 0.040(8) 0.029(6) 0.056(8) 0.011(5) 0.026(6) 0.011(5)
O4 0.035(7) 0.034(6) 0.024(6) -0.006(5) 0.007(5) 0.003(5)
O5 0.030(7) 0.039(6) 0.047(8) -0.002(5) 0.002(6) 0.008(5)
O6 0.050(9) 0.037(7) 0.071(10) 0.013(6) 0.033(8) 0.008(6)
O7 0.066(10) 0.063(9) 0.040(8) 0.012(6) 0.032(7) 0.018(7)
O8 0.067(10) 0.037(7) 0.037(7) -0.015(5) 0.014(7) 0.011(6)
O9 0.056(10) 0.063(9) 0.039(8) -0.008(6) -0.012(7) 0.004(7)
O10 0.035(7) 0.025(5) 0.040(7) 0.001(5) 0.024(6) 0.005(5)
O11 0.030(7) 0.041(7) 0.048(8) -0.006(6) 0.016(6) -0.006(5)
O12 0.027(6) 0.035(6) 0.029(6) -0.011(5) 0.011(5) -0.012(5)
O13 0.050(8) 0.040(6) 0.025(6) -0.002(5) 0.018(6) 0.005(6)
O14 0.042(8) 0.030(6) 0.043(7) -0.009(5) 0.010(6) 0.000(5)
O15 0.036(7) 0.044(6) 0.018(6) 0.006(5) 0.003(5) 0.012(5)
O16 0.040(7) 0.022(5) 0.025(6) -0.004(4) 0.017(5) -0.001(5)
O17 0.035(7) 0.033(6) 0.028(6) 0.001(5) 0.005(5) 0.003(5)
O18 0.045(8) 0.023(5) 0.039(7) 0.006(5) 0.024(6) 0.000(5)
O19 0.035(7) 0.029(6) 0.039(7) 0.014(5) 0.015(6) 0.011(5)
O20 0.032(7) 0.032(6) 0.036(7) 0.007(5) 0.014(5) -0.002(5)
O21 0.040(7) 0.031(6) 0.030(6) -0.006(5) 0.013(5) -0.007(5)
O22 0.050(8) 0.043(6) 0.017(6) 0.001(5) 0.019(5) 0.006(6)
O23 0.049(8) 0.048(7) 0.020(6) 0.004(5) 0.012(6) 0.014(6)
O24 0.040(7) 0.023(5) 0.042(7) 0.001(5) 0.026(6) 0.007(5)
O25 0.022(6) 0.031(6) 0.038(7) -0.006(5) 0.008(5) 0.002(4)
O26 0.051(8) 0.038(6) 0.037(7) 0.014(5) 0.019(6) 0.010(6)
O27 0.036(7) 0.037(6) 0.040(7) 0.002(5) 0.017(6) 0.001(5)
O28 0.043(7) 0.027(6) 0.030(6) 0.009(4) 0.015(6) 0.015(5)
O29 0.044(7) 0.023(5) 0.029(6) -0.004(4) 0.010(5) -0.003(5)
O30 0.044(7) 0.022(5) 0.030(6) 0.000(4) 0.017(5) 0.016(5)
O31 0.031(7) 0.029(6) 0.047(7) -0.001(5) 0.030(6) -0.004(5)
O32 0.037(7) 0.025(5) 0.032(6) -0.002(5) 0.010(5) 0.009(5)
O33 0.043(8) 0.029(6) 0.024(6) 0.002(4) 0.006(5) 0.009(5)
O34 0.033(7) 0.028(5) 0.036(6) 0.008(5) 0.021(5) 0.011(5)
O35 0.025(6) 0.035(6) 0.037(7) 0.003(5) 0.019(5) 0.000(5)
O36 0.031(6) 0.024(5) 0.014(5) 0.000(4) 0.002(5) 0.004(4)
O37 0.030(6) 0.030(5) 0.019(5) 0.000(4) 0.018(5) 0.011(4)
O38 0.020(6) 0.030(5) 0.028(6) 0.003(4) 0.011(5) 0.004(4)
O39 0.030(6) 0.020(5) 0.026(6) -0.005(4) 0.011(5) 0.004(4)
O1W 0.026(17) 0.026(13) 0.06(2) -0.006(13) 0.016(14) 0.001(11)
O1W' 0.025(18) 0.07(2) 0.05(2) -0.005(16) 0.030(15) 0.000(15)
O2W 0.076(12) 0.063(9) 0.053(9) -0.015(7) 0.020(9) 0.004(8)
O3W 0.061(10) 0.058(9) 0.052(9) 0.022(7) -0.003(8) -0.023(7)
O4W 0.058(17) 0.058(17) 0.058(17) 0.0000(10) 0.016(5) 0.0000(10)
O4W' 0.10(5) 0.03(3) 0.02(2) -0.01(2) 0.02(3) -0.04(3)
O5W 0.15(4) 0.055(19) 0.048(19) 0.016(15) -0.01(2) -0.01(2)
O6W 0.044(6) 0.044(6) 0.044(6) 0.0000(10) 0.0120(19) 0.0002(10)
O7W 0.077(3) 0.114(3) 0.037(2) -0.014(2) 0.015(2) -0.053(3)
O8W 0.081(10) 0.081(10) 0.081(10) 0.0000(10) 0.022(3) -0.0003(10)
O9W 0.090(11) 0.090(11) 0.089(11) 0.0001(10) 0.024(3) 0.0000(10)
O10W 0.10(3) 0.06(2) 0.09(3) -0.049(18) 0.02(2) 0.014(18)
O11W 0.10(3) 0.066(19) 0.07(2) 0.017(15) 0.028(19) 0.073(19)
O12W 0.094(15) 0.099(13) 0.071(12) -0.020(10) 0.024(11) -0.052(11)
O13W 0.06(2) 0.09(2) 0.09(3) 0.01(2) 0.03(2) -0.017(19)
O14W 0.033(10) 0.034(10) 0.033(10) -0.0001(10) 0.009(3) 0.0001(10)
O15W 0.031(10) 0.031(10) 0.031(10) -0.0001(10) 0.008(3) 0.0001(10)
N1 0.080(8) 0.050(6) 0.082(8) 0.007(5) 0.012(6) -0.004(5)
N2 0.082(8) 0.066(6) 0.117(10) -0.002(6) 0.066(7) -0.009(6)
C1 0.081(8) 0.051(6) 0.082(8) 0.007(5) 0.012(7) -0.004(6)
C2 0.081(8) 0.051(6) 0.083(8) 0.006(5) 0.012(7) -0.005(6)
C3 0.080(8) 0.050(6) 0.082(8) 0.007(5) 0.011(7) -0.004(6)
C4 0.079(8) 0.050(6) 0.081(8) 0.007(5) 0.012(7) -0.005(6)
C5 0.082(9) 0.067(6) 0.118(10) -0.003(7) 0.066(7) -0.009(6)
C6 0.082(9) 0.066(6) 0.117(10) -0.002(7) 0.066(7) -0.009(6)
C7 0.082(9) 0.066(6) 0.117(10) -0.002(7) 0.067(7) -0.009(6)
C8 0.082(9) 0.066(6) 0.116(10) -0.003(7) 0.067(7) -0.008(6)

loop_
_atom_type_symbol
_atom_type_description
_atom_type_scat_dispersion_real
_atom_type_scat_dispersion_imag
_atom_type_scat_source
O O 0.0106 0.0060 'International Tables Vol C Tables 4.2.6.8 and 6.1.1.4'
H H 0.0000 0.0000 'International Tables Vol C Tables 4.2.6.8 and 6.1.1.4'
N N 0.0061 0.0033 'International Tables Vol C Tables 4.2.6.8 and 6.1.1.4'
Ge Ge 0.1547 1.8001 'International Tables Vol C Tables 4.2.6.8 and 6.1.1.4'
Nd Nd -0.1943 3.0179 'International Tables Vol C Tables 4.2.6.8 and 6.1.1.4'
W W -0.8490 6.8722 'International Tables Vol C Tables 4.2.6.8 and 6.1.1.4'
C C 0.0033 0.0016 'International Tables Vol C Tables 4.2.6.8 and 6.1.1.4'

loop_
_geom_angle_atom_site_label_1
_geom_angle_atom_site_label_2
_geom_angle_atom_site_label_3
_geom_angle
_geom_angle_site_symmetry_1
_geom_angle_site_symmetry_3
O33 Nd1 O32 73.9(4) . .
O33 Nd1 O34 123.3(4) . .
O32 Nd1 O34 78.7(4) . .
O33 Nd1 O35 78.3(4) . .
O32 Nd1 O35 126.5(4) . .
O34 Nd1 O35 79.9(4) . .
O33 Nd1 O1W' 94.1(8) . .
O32 Nd1 O1W' 140.7(8) . .
O34 Nd1 O1W' 135.1(8) . .
O35 Nd1 O1W' 85.2(8) . .
O33 Nd1 O3W 133.3(4) . .
O32 Nd1 O3W 78.2(4) . .
O34 Nd1 O3W 85.9(5) . .
O35 Nd1 O3W 147.3(4) . .
O1W' Nd1 O3W 84.4(9) . .
O33 Nd1 O4 146.7(4) . 2_546
O32 Nd1 O4 138.9(4) . 2_546
O34 Nd1 O4 71.5(4) . 2_546
O35 Nd1 O4 75.4(4) . 2_546
O1W' Nd1 O4 63.8(8) . 2_546
O3W Nd1 O4 72.2(4) . 2_546
O33 Nd1 O1W 79.4(7) . .
O32 Nd1 O1W 143.2(6) . .
O34 Nd1 O1W 137.9(7) . .
O35 Nd1 O1W 70.2(7) . .
O1W' Nd1 O1W 19.3(8) . .
O3W Nd1 O1W 103.6(8) . .
O4 Nd1 O1W 72.8(7) 2_546 .
O33 Nd1 O2W 67.6(4) . .
O32 Nd1 O2W 73.9(4) . .
O34 Nd1 O2W 145.9(5) . .
O35 Nd1 O2W 133.1(4) . .
O1W' Nd1 O2W 67.0(8) . .
O3W Nd1 O2W 69.1(5) . .
O4 Nd1 O2W 118.9(4) 2_546 .
O1W Nd1 O2W 72.7(7) . .
O5W Nd2 O8W 122.3(13) . .
O5W Nd2 O2 133.9(10) . .
O8W Nd2 O2 76.8(9) . .
O5W Nd2 O4W' 153.8(13) . .
O8W Nd2 O4W' 68.8(19) . .
O2 Nd2 O4W' 69.4(11) . .
O5W Nd2 O4W 138.4(17) . .
O8W Nd2 O4W 84.7(18) . .
O2 Nd2 O4W 79.0(16) . .
O4W' Nd2 O4W 17.3(16) . .
O5W Nd2 O6W 93.4(12) . .
O8W Nd2 O6W 143.9(10) . .
O2 Nd2 O6W 73.9(6) . .
O4W' Nd2 O6W 81.4(18) . .
O4W Nd2 O6W 69.5(17) . .
O5W Nd2 O7W 68.7(11) . .
O8W Nd2 O7W 118.5(12) . .
O2 Nd2 O7W 65.6(7) . .
O4W' Nd2 O7W 130.1(15) . .
O4W Nd2 O7W 129.3(18) . .
O6W Nd2 O7W 66.6(10) . .
O5W Nd2 O9W 85.1(11) . .
O8W Nd2 O9W 55.6(12) . .
O2 Nd2 O9W 72.5(9) . .
O4W' Nd2 O9W 117.7(17) . .
O4W Nd2 O9W 135.0(17) . .
O6W Nd2 O9W 130.8(10) . .
O7W Nd2 O9W 67.2(12) . .
O39 Ge1 O37 112.2(5) . .
O39 Ge1 O36 110.5(5) . .
O37 Ge1 O36 107.6(4) . .
O39 Ge1 O38 111.0(5) . .
O37 Ge1 O38 107.8(5) . .
O36 Ge1 O38 107.4(5) . .
O1 W1 O14 100.8(6) . .
O1 W1 O18 102.5(5) . .
O14 W1 O18 90.6(5) . .
O1 W1 O19 101.8(6) . .
O14 W1 O19 157.4(5) . .
O18 W1 O19 85.3(5) . .
O1 W1 O27 98.9(5) . .
O14 W1 O27 89.4(5) . .
O18 W1 O27 158.2(5) . .
O19 W1 O27 86.4(5) . .
O1 W1 O38 169.5(5) . .
O14 W1 O38 72.9(4) . .
O18 W1 O38 86.3(4) . .
O19 W1 O38 84.6(4) . .
O27 W1 O38 72.9(4) . .
O2 W2 O32 103.6(5) . .
O2 W2 O20 101.9(5) . .
O32 W2 O20 94.3(5) . .
O2 W2 O21 100.2(5) . .
O32 W2 O21 91.2(5) . .
O20 W2 O21 155.3(5) . .
O2 W2 O14 92.9(5) . .
O32 W2 O14 163.3(5) . .
O20 W2 O14 84.6(5) . .
O21 W2 O14 83.4(5) . .
O2 W2 O38 164.4(5) . .
O32 W2 O38 91.4(4) . .
O20 W2 O38 72.4(4) . .
O21 W2 O38 83.4(4) . .
O14 W2 O38 72.3(4) . .
O3 W3 O30 103.6(5) . .
O3 W3 O20 98.4(5) . .
O30 W3 O20 90.3(5) . .
O3 W3 O31 101.2(5) . .
O30 W3 O31 86.9(5) . .
O20 W3 O31 160.3(5) . .
O3 W3 O27 98.9(5) . .
O30 W3 O27 157.5(5) . .
O20 W3 O27 86.4(5) . .
O31 W3 O27 88.7(5) . .
O3 W3 O38 168.8(5) . .
O30 W3 O38 82.5(4) . .
O20 W3 O38 72.0(4) . .
O31 W3 O38 88.3(4) . .
O27 W3 O38 75.3(4) . .
O4 W4 O33 103.9(5) . .
O4 W4 O21 101.5(5) . .
O33 W4 O21 94.2(5) . .
O4 W4 O16 98.3(5) . .
O33 W4 O16 90.3(5) . .
O21 W4 O16 158.0(4) . .
O4 W4 O24 93.7(5) . .
O33 W4 O24 161.9(5) . .
O21 W4 O24 86.2(5) . .
O16 W4 O24 83.0(4) . .
O4 W4 O36 163.8(4) . .
O33 W4 O36 89.9(4) . .
O21 W4 O36 85.6(4) . .
O16 W4 O36 72.9(4) . .
O24 W4 O36 72.1(4) . .
O5 W5 O17 102.3(6) . .
O5 W5 O15 102.4(5) . .
O17 W5 O15 86.2(5) . .
O5 W5 O16 98.4(5) . .
O17 W5 O16 91.1(4) . .
O15 W5 O16 159.1(5) . .
O5 W5 O28 101.1(5) . .
O17 W5 O28 156.5(5) . .
O15 W5 O28 86.7(5) . .
O16 W5 O28 87.6(5) . .
O5 W5 O36 169.6(4) . .
O17 W5 O36 83.2(4) . .
O15 W5 O36 86.7(4) . .
O16 W5 O36 72.4(4) . .
O28 W5 O36 74.1(4) . .
O6 W6 O24 102.2(6) . .
O6 W6 O28 100.3(5) . .
O24 W6 O28 90.3(5) . .
O6 W6 O18 101.5(6) . .
O24 W6 O18 89.8(5) . .
O28 W6 O18 157.6(4) . .
O6 W6 O26 100.8(6) . .
O24 W6 O26 157.0(5) . .
O28 W6 O26 86.9(5) . .
O18 W6 O26 84.3(5) . .
O6 W6 O36 171.3(5) . .
O24 W6 O36 72.6(4) . .
O28 W6 O36 73.0(4) . .
O18 W6 O36 85.6(4) . .
O26 W6 O36 84.8(4) . .
O7 W7 O26 103.2(6) . .
O7 W7 O19 102.2(6) . .
O26 W7 O19 86.4(5) . .
O7 W7 O22 97.8(6) . .
O26 W7 O22 159.0(5) . .
O19 W7 O22 88.6(5) . .
O7 W7 O23 100.0(6) . .
O26 W7 O23 88.6(5) . .
O19 W7 O23 157.9(5) . .
O22 W7 O23 88.4(5) . .
O7 W7 O37 169.3(6) . .
O26 W7 O37 84.8(4) . .
O19 W7 O37 85.2(4) . .
O22 W7 O37 74.5(4) . .
O23 W7 O37 72.9(4) . .
O8 W8 O25 104.1(6) . .
O8 W8 O31 100.2(6) . .
O25 W8 O31 88.3(5) . .
O8 W8 O13 99.0(6) . .
O25 W8 O13 91.5(5) . .
O31 W8 O13 160.2(5) . .
O8 W8 O22 99.5(6) . .
O25 W8 O22 156.3(4) . .
O31 W8 O22 85.8(5) . .
O13 W8 O22 86.6(5) . .
O8 W8 O37 169.9(5) . .
O25 W8 O37 83.8(4) . .
O31 W8 O37 86.2(4) . .
O13 W8 O37 74.2(4) . .
O22 W8 O37 73.0(4) . .
O9 W9 O12 103.4(6) . .
O9 W9 O15 101.6(6) . .
O12 W9 O15 87.8(5) . .
O9 W9 O13 98.0(6) . .
O12 W9 O13 91.7(5) . .
O15 W9 O13 159.9(5) . .
O9 W9 O23 99.2(6) . .
O12 W9 O23 157.3(5) . .
O15 W9 O23 87.2(5) . .
O13 W9 O23 85.7(5) . .
O9 W9 O37 169.1(6) . .
O12 W9 O37 84.9(4) . .
O15 W9 O37 85.5(4) . .
O13 W9 O37 74.4(4) . .
O23 W9 O37 72.7(4) . .
O10 W10 O34 101.3(5) . .
O10 W10 O29 98.9(5) . .
O34 W10 O29 95.2(5) . .
O10 W10 O30 101.7(5) . .
O34 W10 O30 94.4(5) . .
O29 W10 O30 155.0(4) . .
O10 W10 O25 92.9(5) . .
O34 W10 O25 165.4(4) . .
O29 W10 O25 85.5(4) . .
O30 W10 O25 79.5(4) . .
O10 W10 O39 170.5(5) . .
O34 W10 O39 83.4(4) . .
O29 W10 O39 72.3(4) . .
O30 W10 O39 86.0(4) . .
O25 W10 O39 83.0(4) . .
O11 W11 O35 100.9(5) . .
O11 W11 O29 99.8(5) . .
O35 W11 O29 95.2(5) . .
O11 W11 O17 102.1(5) . .
O35 W11 O17 94.4(5) . .
O29 W11 O17 153.9(5) . .
O11 W11 O12 92.6(5) . .
O35 W11 O12 166.3(5) . .
O29 W11 O12 84.8(4) . .
O17 W11 O12 80.2(4) . .
O11 W11 O39 170.4(5) . .
O35 W11 O39 84.7(4) . .
O29 W11 O39 71.8(4) . .
O17 W11 O39 85.0(4) . .
O12 W11 O39 82.2(4) . .
W2 O2 Nd2 157.2(7) . .
W4 O4 Nd1 153.5(6) . 2_556
W9 O12 W11 154.5(6) . .
W8 O13 W9 118.5(6) . .
W1 O14 W2 120.2(6) . .
W5 O15 W9 149.0(6) . .
W5 O16 W4 118.9(5) . .
W5 O17 W11 156.8(7) . .
W1 O18 W6 153.6(6) . .
W7 O19 W1 151.4(7) . .
W3 O20 W2 120.6(6) . .
W4 O21 W2 145.6(6) . .
W7 O22 W8 118.8(5) . .
W7 O23 W9 120.0(5) . .
W6 O24 W4 120.5(5) . .
W8 O25 W10 155.3(6) . .
W7 O26 W6 152.7(7) . .
W3 O27 W1 119.6(6) . .
W6 O28 W5 121.0(5) . .
W10 O29 W11 119.2(5) . .
W3 O30 W10 156.7(6) . .
W8 O31 W3 147.3(6) . .
W2 O32 Nd1 158.0(6) . .
W4 O33 Nd1 154.4(7) . .
W10 O34 Nd1 128.6(5) . .
W11 O35 Nd1 126.1(5) . .
Ge1 O36 W4 121.4(5) . .
Ge1 O36 W5 121.7(5) . .
W4 O36 W5 95.6(4) . .
Ge1 O36 W6 123.7(5) . .
W4 O36 W6 94.9(3) . .
W5 O36 W6 91.9(3) . .
Ge1 O37 W9 121.0(5) . .
Ge1 O37 W7 126.0(5) . .
W9 O37 W7 94.5(4) . .
Ge1 O37 W8 120.9(5) . .
W9 O37 W8 92.6(4) . .
W7 O37 W8 93.7(3) . .
Ge1 O38 W2 122.5(5) . .
Ge1 O38 W3 121.7(5) . .
W2 O38 W3 94.8(4) . .
Ge1 O38 W1 123.1(5) . .
W2 O38 W1 94.5(4) . .
W3 O38 W1 92.3(4) . .
Ge1 O39 W10 122.4(5) . .
Ge1 O39 W11 123.5(5) . .
W10 O39 W11 96.0(4) . .
O1W' O1W Nd1 76(3) . .
O1W O1W' Nd1 85(3) . .
O4W' O4W Nd2 77(7) . .
O4W O4W' Nd2 86(7) . .
C3 N1 C2 111(2) . .
C3 N1 C1 110(2) . .
C2 N1 C1 105(2) . .
C3 N1 C4 111(2) . .
C2 N1 C4 111.5(19) . .
C1 N1 C4 107.6(19) . .
C6 N2 C8 121(2) . .
C6 N2 C7 112(2) . .
C8 N2 C7 112(2) . .
C6 N2 C5 101(2) . .
C8 N2 C5 104(2) . .
C7 N2 C5 104(2) . .
N1 C1 H1A 109.5 . .
N1 C1 H1B 109.5 . .
H1A C1 H1B 109.5 . .
N1 C1 H1C 109.5 . .
H1A C1 H1C 109.5 . .
H1B C1 H1C 109.5 . .
N1 C2 H2A 109.5 . .
N1 C2 H2B 109.5 . .
H2A C2 H2B 109.5 . .
N1 C2 H2C 109.5 . .
H2A C2 H2C 109.5 . .
H2B C2 H2C 109.5 . .
N1 C3 H3A 109.5 . .
N1 C3 H3B 109.5 . .
H3A C3 H3B 109.5 . .
N1 C3 H3C 109.5 . .
H3A C3 H3C 109.5 . .
H3B C3 H3C 109.5 . .
N1 C4 H4A 109.5 . .
N1 C4 H4B 109.5 . .
H4A C4 H4B 109.5 . .
N1 C4 H4C 109.5 . .
H4A C4 H4C 109.5 . .
H4B C4 H4C 109.5 . .
N2 C5 H5A 109.5 . .
N2 C5 H5B 109.5 . .
H5A C5 H5B 109.5 . .
N2 C5 H5C 109.5 . .
H5A C5 H5C 109.5 . .
H5B C5 H5C 109.5 . .
N2 C6 H6A 109.5 . .
N2 C6 H6B 109.5 . .
H6A C6 H6B 109.5 . .
N2 C6 H6C 109.5 . .
H6A C6 H6C 109.5 . .
H6B C6 H6C 109.5 . .
N2 C7 H7A 109.5 . .
N2 C7 H7B 109.5 . .
H7A C7 H7B 109.5 . .
N2 C7 H7C 109.5 . .
H7A C7 H7C 109.5 . .
H7B C7 H7C 109.5 . .
N2 C8 H8A 109.5 . .
N2 C8 H8B 109.5 . .
H8A C8 H8B 109.5 . .
N2 C8 H8C 109.5 . .
H8A C8 H8C 109.5 . .
H8B C8 H8C 109.5 . .

loop_
_geom_bond_atom_site_label_1
_geom_bond_atom_site_label_2
_geom_bond_distance
_geom_bond_site_symmetry_2
Nd1 O33 2.387(10) .
Nd1 O32 2.387(12) .
Nd1 O34 2.420(10) .
Nd1 O35 2.448(11) .
Nd1 O1W' 2.47(3) .
Nd1 O3W 2.474(13) .
Nd1 O4 2.500(10) 2_546
Nd1 O1W 2.54(3) .
Nd1 O2W 2.680(14) .
Nd2 O5W 2.38(3) .
Nd2 O8W 2.40(4) .
Nd2 O2 2.419(12) .
Nd2 O4W' 2.43(5) .
Nd2 O4W 2.50(7) .
Nd2 O6W 2.67(3) .
Nd2 O7W 2.70(3) .
Nd2 O9W 2.70(4) .
Ge1 O39 1.730(10) .
Ge1 O37 1.741(10) .
Ge1 O36 1.742(9) .
Ge1 O38 1.743(10) .
W1 O1 1.729(12) .
W1 O14 1.879(12) .
W1 O18 1.906(11) .
W1 O19 1.931(12) .
W1 O27 1.957(11) .
W1 O38 2.381(10) .
W2 O2 1.723(12) .
W2 O32 1.763(12) .
W2 O20 1.935(11) .
W2 O21 1.940(11) .
W2 O14 2.064(13) .
W2 O38 2.274(10) .
W3 O3 1.716(11) .
W3 O30 1.897(12) .
W3 O20 1.934(11) .
W3 O31 1.939(12) .
W3 O27 1.942(11) .
W3 O38 2.291(10) .
W4 O4 1.752(10) .
W4 O33 1.761(11) .
W4 O21 1.917(12) .
W4 O16 1.980(11) .
W4 O24 2.063(11) .
W4 O36 2.240(9) .
W5 O5 1.720(12) .
W5 O17 1.902(11) .
W5 O15 1.911(11) .
W5 O16 1.928(10) .
W5 O28 1.950(11) .
W5 O36 2.301(11) .
W6 O6 1.701(12) .
W6 O24 1.852(11) .
W6 O28 1.909(12) .
W6 O18 1.926(12) .
W6 O26 1.939(12) .
W6 O36 2.373(10) .
W7 O7 1.696(13) .
W7 O26 1.900(12) .
W7 O19 1.915(12) .
W7 O22 1.930(11) .
W7 O23 1.944(13) .
W7 O37 2.300(10) .
W8 O8 1.719(11) .
W8 O25 1.803(11) .
W8 O31 1.903(12) .
W8 O13 1.936(12) .
W8 O22 1.986(11) .
W8 O37 2.322(9) .
W9 O9 1.727(13) .
W9 O12 1.799(11) .
W9 O15 1.930(11) .
W9 O13 1.953(11) .
W9 O23 1.956(12) .
W9 O37 2.299(11) .
W10 O10 1.722(10) .
W10 O34 1.762(11) .
W10 O29 1.925(12) .
W10 O30 1.953(12) .
W10 O25 2.089(11) .
W10 O39 2.229(9) .
W11 O11 1.733(12) .
W11 O35 1.785(11) .
W11 O29 1.929(11) .
W11 O17 1.949(10) .
W11 O12 2.091(11) .
W11 O39 2.244(11) .
O4 Nd1 2.500(10) 2_556
O1W O1W' 0.84(3) .
O4W O4W' 0.75(7) .
N1 C3 1.41(3) .
N1 C2 1.48(3) .
N1 C1 1.49(3) .
N1 C4 1.51(3) .
N2 C6 1.42(3) .
N2 C8 1.44(3) .
N2 C7 1.51(3) .
N2 C5 1.56(3) .
C1 H1A 0.9600 .
C1 H1B 0.9600 .
C1 H1C 0.9600 .
C2 H2A 0.9600 .
C2 H2B 0.9600 .
C2 H2C 0.9600 .
C3 H3A 0.9600 .
C3 H3B 0.9600 .
C3 H3C 0.9600 .
C4 H4A 0.9600 .
C4 H4B 0.9600 .
C4 H4C 0.9600 .
C5 H5A 0.9600 .
C5 H5B 0.9600 .
C5 H5C 0.9600 .
C6 H6A 0.9600 .
C6 H6B 0.9600 .
C6 H6C 0.9600 .
C7 H7A 0.9600 .
C7 H7B 0.9600 .
C7 H7C 0.9600 .
C8 H8A 0.9600 .
C8 H8B 0.9600 .
C8 H8C 0.9600 .
